data_4036473
loop_
_publ_author_name
'Feng, Xing'
'Tomiyasu, Hirotsugu'
'Hu, Jian-Yong'
'Wei, Xianfu'
'Redshaw, Carl'
'Elsegood, Mark R. J.'
'Horsburgh, Lynne'
'Teat, Simon J.'
'Yamato, Takehiko'

_publ_section_title
;
 Regioselective Substitution at the 1,3- and 6,8-Positions of Pyrene for
 the Construction of Small Dipolar Molecules.
;
_journal_issue 21
_journal_name_full 'The Journal of organic chemistry'
_journal_page_first 10973
_journal_page_last 10978
_journal_paper_doi 10.1021/acs.joc.5b02128
_journal_volume 80
_journal_year 2015
_chemical_formula_moiety 'C40 H26'
_chemical_formula_sum 'C40 H26'
_chemical_formula_weight 506.61
_space_group_crystal_system orthorhombic
_space_group_IT_number 19
_space_group_name_Hall 'P 2ac 2ab'
_space_group_name_H-M_alt 'P 21 21 21'
_atom_sites_solution_hydrogens difmap
_atom_sites_solution_primary direct
_audit_creation_method SHELXL-2014/6
_cell_angle_alpha 90
_cell_angle_beta 90
_cell_angle_gamma 90
_cell_formula_units_Z 4
_cell_length_a 11.3528(6)
_cell_length_b 12.4313(7)
_cell_length_c 19.1537(10)
_cell_measurement_reflns_used 8904
_cell_measurement_temperature 150(2)
_cell_measurement_theta_max 26.44
_cell_measurement_theta_min 2.43
_cell_volume 2703.2(3)
_computing_cell_refinement 'Bruker SAINT'
_computing_data_collection 'Bruker APEX 2'
_computing_data_reduction 'Bruker SAINT'
_computing_molecular_graphics 'Bruker SHELXTL'
_computing_publication_material 'Bruker SHELXTL'
_computing_structure_refinement 'SHELXL-2014/6 (Sheldrick, 2014)'
_computing_structure_solution 'SHELXS-97 (Sheldrick, 2008)'
_diffrn_ambient_temperature 150(2)
_diffrn_measured_fraction_theta_full 1.000
_diffrn_measured_fraction_theta_max 0.996
_diffrn_measurement_device_type 'Bruker APEX 2 CCD diffractometer'
_diffrn_measurement_method '\w rotation with narrow frames'
_diffrn_radiation_type MoK\a
_diffrn_radiation_wavelength 0.71073
_diffrn_reflns_av_unetI/netI 0.0413
_diffrn_reflns_Laue_measured_fraction_full 1.000
_diffrn_reflns_Laue_measured_fraction_max 0.996
_diffrn_reflns_limit_h_max 15
_diffrn_reflns_limit_h_min -14
_diffrn_reflns_limit_k_max 16
_diffrn_reflns_limit_k_min -16
_diffrn_reflns_limit_l_max 25
_diffrn_reflns_limit_l_min -25
_diffrn_reflns_number 6601
_diffrn_reflns_point_group_measured_fraction_full 1.000
_diffrn_reflns_point_group_measured_fraction_max 0.984
_diffrn_reflns_theta_full 25.242
_diffrn_reflns_theta_max 28.273
_diffrn_reflns_theta_min 1.953
_diffrn_source 'fine-focus sealed tube'
_diffrn_standards_decay_% 0
_diffrn_standards_interval_count 0
_diffrn_standards_interval_time 0
_diffrn_standards_number 0
_exptl_absorpt_coefficient_mu 0.070
_exptl_absorpt_correction_T_max 0.943
_exptl_absorpt_correction_T_min 0.943
_exptl_absorpt_correction_type multi-scan
_exptl_absorpt_process_details 'TWINABS v2012/1, Sheldrick, G.M., (2012)'
_exptl_crystal_colour yellow
_exptl_crystal_density_diffrn 1.245
_exptl_crystal_description block
_exptl_crystal_F_000 1064
_exptl_crystal_size_max 0.850
_exptl_crystal_size_mid 0.390
_exptl_crystal_size_min 0.230
_refine_diff_density_max 0.293
_refine_diff_density_min -0.243
_refine_diff_density_rms 0.045
_refine_ls_abs_structure_details
; 
 Flack x determined using 2102 quotients [(I+)-(I-)]/[(I+)+(I-)] 
 (Parsons, Flack and Wagner, Acta Cryst. B69 (2013) 249-259). 
;
_refine_ls_abs_structure_Flack -0.7(10)
_refine_ls_extinction_method none
_refine_ls_goodness_of_fit_ref 1.075
_refine_ls_hydrogen_treatment refall
_refine_ls_matrix_type full
_refine_ls_number_parameters 465
_refine_ls_number_reflns 6601
_refine_ls_number_restraints 0
_refine_ls_restrained_S_all 1.075
_refine_ls_R_factor_all 0.0600
_refine_ls_R_factor_gt 0.0465
_refine_ls_shift/su_max 0.000
_refine_ls_shift/su_mean 0.000
_refine_ls_structure_factor_coef Fsqd
_refine_ls_weighting_details 'w=1/[\s^2^(Fo^2^)+(0.0701P)^2^+0.2407P] where P=(Fo^2^+2Fc^2^)/3'
_refine_ls_weighting_scheme calc
_refine_ls_wR_factor_gt 0.1157
_refine_ls_wR_factor_ref 0.1219
_reflns_Friedel_coverage 0.764
_reflns_Friedel_fraction_full 1.000
_reflns_Friedel_fraction_max 0.968
_reflns_number_gt 5531
_reflns_number_total 6601
_reflns_threshold_expression 'I > 2\s(I)'
_cod_data_source_file jo5b02128_si_004.cif
_cod_data_source_block 6
_cod_database_code 4036473
_shelx_space_group_comment
; 
The symmetry employed for this shelxl refinement is uniquely defined 
by the following loop, which should always be used as a source of 
symmetry information in preference to the above space-group names. 
They are only intended as comments. 
;
_shelx_estimated_absorpt_t_min 0.943
_shelx_estimated_absorpt_t_max 0.984
_shelxl_version_number 2014/6

loop_
_space_group_symop_operation_xyz
'x, y, z'
'-x+1/2, -y, z+1/2'
'-x, y+1/2, -z+1/2'
'x+1/2, -y+1/2, -z'

loop_
_atom_site_label
_atom_site_type_symbol
_atom_site_fract_x
_atom_site_fract_y
_atom_site_fract_z
_atom_site_U_iso_or_equiv
_atom_site_adp_type
_atom_site_occupancy
_atom_site_site_symmetry_order
_atom_site_calc_flag
C1 C 0.0989(2) 0.78687(19) 0.14235(11) 0.0194(5) Uani 1 1 d
C2 C 0.1396(2) 0.6808(2) 0.12318(11) 0.0202(5) Uani 1 1 d
C3 C 0.2634(2) 0.6613(2) 0.11359(11) 0.0201(5) Uani 1 1 d
C4 C 0.3015(2) 0.5583(2) 0.09158(12) 0.0222(5) Uani 1 1 d
C5 C 0.2179(2) 0.4762(2) 0.08404(12) 0.0231(5) Uani 1 1 d
H5 H 0.246(2) 0.403(2) 0.0700(13) 0.019(6) Uiso 1 1 d
C6 C 0.0983(2) 0.4911(2) 0.09670(12) 0.0210(5) Uani 1 1 d
C7 C 0.0567(2) 0.5957(2) 0.11395(11) 0.0211(5) Uani 1 1 d
C8 C -0.0668(2) 0.6191(2) 0.12059(13) 0.0238(5) Uani 1 1 d
H8 H -0.121(3) 0.559(2) 0.1134(15) 0.029(8) Uiso 1 1 d
C9 C -0.1054(2) 0.7207(2) 0.13437(13) 0.0234(5) Uani 1 1 d
H9 H -0.190(3) 0.731(2) 0.1396(13) 0.017(6) Uiso 1 1 d
C10 C -0.0253(2) 0.8082(2) 0.14510(11) 0.0200(5) Uani 1 1 d
C11 C -0.0643(2) 0.9145(2) 0.15922(11) 0.0215(5) Uani 1 1 d
C12 C 0.0188(2) 0.9934(2) 0.17576(12) 0.0218(5) Uani 1 1 d
H12 H -0.012(3) 1.065(3) 0.1859(15) 0.027(7) Uiso 1 1 d
C13 C 0.1397(2) 0.97318(19) 0.17719(11) 0.0207(5) Uani 1 1 d
C14 C 0.1813(2) 0.8697(2) 0.15760(12) 0.0214(5) Uani 1 1 d
C15 C 0.3049(2) 0.8461(2) 0.14984(12) 0.0237(5) Uani 1 1 d
H15 H 0.358(2) 0.907(2) 0.1589(13) 0.017(6) Uiso 1 1 d
C16 C 0.3436(2) 0.7486(2) 0.12802(13) 0.0241(5) Uani 1 1 d
H16 H 0.432(3) 0.734(2) 0.1227(15) 0.031(8) Uiso 1 1 d
C17 C 0.4280(2) 0.5313(2) 0.07818(13) 0.0244(5) Uani 1 1 d
C18 C 0.4991(3) 0.5910(3) 0.03209(13) 0.0339(6) Uani 1 1 d
H18 H 0.464(3) 0.658(3) 0.0092(16) 0.032(8) Uiso 1 1 d
C19 C 0.6151(3) 0.5588(3) 0.01875(15) 0.0438(8) Uani 1 1 d
H19 H 0.662(4) 0.613(4) -0.005(2) 0.074(13) Uiso 1 1 d
C20 C 0.6609(3) 0.4672(3) 0.04978(16) 0.0409(8) Uani 1 1 d
H20 H 0.742(4) 0.448(3) 0.0332(19) 0.055(11) Uiso 1 1 d
C21 C 0.5931(3) 0.4094(3) 0.09539(16) 0.0354(7) Uani 1 1 d
H21 H 0.626(3) 0.339(3) 0.1170(17) 0.042(9) Uiso 1 1 d
C22 C 0.4777(3) 0.4405(2) 0.11038(15) 0.0312(6) Uani 1 1 d
H22 H 0.421(3) 0.401(3) 0.146(2) 0.056(10) Uiso 1 1 d
C23 C 0.0163(2) 0.3964(2) 0.09331(12) 0.0226(5) Uani 1 1 d
C24 C -0.0516(2) 0.3676(2) 0.15153(13) 0.0263(6) Uani 1 1 d
H24 H -0.046(3) 0.406(3) 0.1948(18) 0.044(9) Uiso 1 1 d
C25 C -0.1270(3) 0.2802(2) 0.14969(14) 0.0290(6) Uani 1 1 d
H25 H -0.173(3) 0.265(2) 0.1922(15) 0.025(7) Uiso 1 1 d
C26 C -0.1373(3) 0.2194(2) 0.08905(16) 0.0327(6) Uani 1 1 d
H26 H -0.194(3) 0.154(3) 0.0890(17) 0.042(9) Uiso 1 1 d
C27 C -0.0694(3) 0.2461(3) 0.03130(16) 0.0406(7) Uani 1 1 d
H27 H -0.079(3) 0.206(3) -0.0122(19) 0.048(10) Uiso 1 1 d
C28 C 0.0078(3) 0.3336(2) 0.03342(14) 0.0328(6) Uani 1 1 d
H28 H 0.062(3) 0.348(2) -0.0069(15) 0.025(7) Uiso 1 1 d
C29 C -0.1912(2) 0.94671(19) 0.15763(12) 0.0213(5) Uani 1 1 d
C30 C -0.2643(2) 0.9235(2) 0.10023(13) 0.0248(5) Uani 1 1 d
H30 H -0.239(3) 0.883(2) 0.0605(14) 0.025(7) Uiso 1 1 d
C31 C -0.3790(2) 0.9623(2) 0.09712(13) 0.0280(6) Uani 1 1 d
H31 H -0.423(3) 0.946(3) 0.0526(16) 0.034(8) Uiso 1 1 d
C32 C -0.4225(2) 1.0272(2) 0.15064(14) 0.0290(6) Uani 1 1 d
H32 H -0.503(3) 1.058(2) 0.1493(15) 0.030(8) Uiso 1 1 d
C33 C -0.3515(2) 1.0506(2) 0.20793(14) 0.0286(6) Uani 1 1 d
H33 H -0.384(3) 1.101(3) 0.2457(16) 0.039(8) Uiso 1 1 d
C34 C -0.2368(2) 1.0111(2) 0.21145(13) 0.0256(5) Uani 1 1 d
H34 H -0.191(3) 1.027(2) 0.2508(16) 0.028(8) Uiso 1 1 d
C35 C 0.2184(2) 1.0618(2) 0.20111(12) 0.0221(5) Uani 1 1 d
C36 C 0.2025(3) 1.1667(2) 0.17530(13) 0.0277(6) Uani 1 1 d
H36 H 0.142(3) 1.179(2) 0.1380(16) 0.035(8) Uiso 1 1 d
C37 C 0.2684(3) 1.2511(2) 0.20167(14) 0.0313(6) Uani 1 1 d
H37 H 0.254(3) 1.329(3) 0.1856(18) 0.048(10) Uiso 1 1 d
C38 C 0.3534(3) 1.2330(2) 0.25318(13) 0.0279(6) Uani 1 1 d
H38 H 0.402(3) 1.287(3) 0.2704(18) 0.045(9) Uiso 1 1 d
C39 C 0.3688(2) 1.1305(2) 0.27967(13) 0.0253(5) Uani 1 1 d
H39 H 0.420(3) 1.126(3) 0.3165(18) 0.039(9) Uiso 1 1 d
C40 C 0.3016(2) 1.0454(2) 0.25407(12) 0.0242(5) Uani 1 1 d
H40 H 0.312(3) 0.971(3) 0.2735(16) 0.032(8) Uiso 1 1 d

loop_
_atom_site_aniso_label
_atom_site_aniso_U_11
_atom_site_aniso_U_22
_atom_site_aniso_U_33
_atom_site_aniso_U_23
_atom_site_aniso_U_13
_atom_site_aniso_U_12
C1 0.0201(13) 0.0180(11) 0.0199(10) 0.0012(8) -0.0001(8) 0.0008(10)
C2 0.0202(13) 0.0205(12) 0.0201(10) 0.0000(8) -0.0008(9) 0.0002(10)
C3 0.0179(13) 0.0231(13) 0.0192(10) 0.0008(8) -0.0016(8) -0.0002(10)
C4 0.0200(13) 0.0253(13) 0.0213(10) -0.0003(9) -0.0016(9) 0.0032(10)
C5 0.0247(14) 0.0212(13) 0.0233(11) -0.0024(9) -0.0013(9) 0.0017(11)
C6 0.0211(13) 0.0209(12) 0.0211(10) -0.0013(9) -0.0019(9) -0.0016(10)
C7 0.0212(13) 0.0200(12) 0.0221(10) -0.0005(9) -0.0007(9) -0.0001(10)
C8 0.0202(13) 0.0226(13) 0.0287(12) -0.0007(9) -0.0003(10) -0.0026(11)
C9 0.0185(14) 0.0210(13) 0.0308(12) -0.0007(9) 0.0024(9) 0.0001(10)
C10 0.0185(13) 0.0200(12) 0.0215(11) 0.0006(8) 0.0001(9) 0.0000(10)
C11 0.0196(13) 0.0233(12) 0.0216(10) 0.0018(9) 0.0004(9) 0.0006(11)
C12 0.0237(14) 0.0182(13) 0.0234(11) 0.0014(9) -0.0002(9) -0.0002(10)
C13 0.0220(13) 0.0185(12) 0.0215(10) 0.0018(8) -0.0013(9) -0.0021(10)
C14 0.0218(13) 0.0208(12) 0.0217(10) 0.0014(9) -0.0022(9) -0.0008(10)
C15 0.0202(13) 0.0235(13) 0.0274(11) 0.0013(9) -0.0020(9) -0.0026(11)
C16 0.0181(13) 0.0261(13) 0.0281(11) 0.0000(9) -0.0010(9) -0.0012(11)
C17 0.0178(13) 0.0283(13) 0.0271(11) -0.0076(10) -0.0017(9) 0.0002(11)
C18 0.0297(16) 0.0466(18) 0.0256(11) 0.0008(12) -0.0016(11) 0.0029(14)
C19 0.0284(17) 0.077(3) 0.0257(13) -0.0037(14) 0.0052(11) -0.0002(17)
C20 0.0253(16) 0.055(2) 0.0421(16) -0.0184(14) -0.0027(12) 0.0081(15)
C21 0.0240(16) 0.0325(16) 0.0495(16) -0.0148(13) -0.0083(12) 0.0068(13)
C22 0.0266(15) 0.0279(15) 0.0391(14) -0.0068(11) -0.0043(11) 0.0009(12)
C23 0.0210(13) 0.0178(12) 0.0290(11) -0.0010(9) -0.0019(9) 0.0009(10)
C24 0.0278(15) 0.0243(13) 0.0268(12) -0.0025(10) -0.0010(10) 0.0004(11)
C25 0.0293(16) 0.0227(13) 0.0351(13) 0.0033(10) 0.0008(11) 0.0002(11)
C26 0.0305(17) 0.0200(13) 0.0474(16) -0.0025(11) -0.0009(12) -0.0041(12)
C27 0.047(2) 0.0346(16) 0.0403(15) -0.0160(13) 0.0041(14) -0.0095(15)
C28 0.0356(17) 0.0294(15) 0.0335(13) -0.0081(11) 0.0080(12) -0.0042(13)
C29 0.0209(13) 0.0171(12) 0.0260(11) 0.0033(9) 0.0013(9) -0.0008(10)
C30 0.0243(14) 0.0249(13) 0.0251(11) 0.0004(10) 0.0026(10) -0.0018(11)
C31 0.0245(15) 0.0287(14) 0.0309(12) 0.0027(10) -0.0021(10) -0.0025(12)
C32 0.0183(14) 0.0299(14) 0.0389(14) 0.0039(11) 0.0032(11) 0.0023(12)
C33 0.0234(14) 0.0297(14) 0.0328(13) -0.0021(11) 0.0069(10) 0.0036(12)
C34 0.0259(14) 0.0239(13) 0.0269(12) -0.0015(10) -0.0013(10) -0.0014(11)
C35 0.0210(13) 0.0195(13) 0.0258(11) -0.0012(9) -0.0002(9) 0.0003(10)
C36 0.0279(15) 0.0244(14) 0.0308(13) 0.0039(10) -0.0058(11) -0.0003(12)
C37 0.0357(17) 0.0199(13) 0.0383(14) 0.0037(10) -0.0023(11) -0.0024(12)
C38 0.0254(15) 0.0247(14) 0.0335(13) -0.0050(10) -0.0021(10) -0.0060(12)
C39 0.0201(14) 0.0289(14) 0.0270(12) -0.0041(10) -0.0024(10) 0.0013(11)
C40 0.0236(14) 0.0228(13) 0.0263(11) 0.0004(9) 0.0000(9) 0.0021(11)

loop_
_atom_type_symbol
_atom_type_description
_atom_type_scat_dispersion_real
_atom_type_scat_dispersion_imag
_atom_type_scat_source
C C 0.0033 0.0016 'International Tables Vol C Tables 4.2.6.8 and 6.1.1.4'
H H 0.0000 0.0000 'International Tables Vol C Tables 4.2.6.8 and 6.1.1.4'

loop_
_geom_angle_atom_site_label_1
_geom_angle_atom_site_label_2
_geom_angle_atom_site_label_3
_geom_angle
C14 C1 C10 120.3(2)
C14 C1 C2 120.2(2)
C10 C1 C2 119.5(2)
C7 C2 C3 120.2(2)
C7 C2 C1 119.8(2)
C3 C2 C1 120.0(2)
C4 C3 C2 119.3(2)
C4 C3 C16 123.0(2)
C2 C3 C16 117.7(2)
C5 C4 C3 118.8(2)
C5 C4 C17 118.0(2)
C3 C4 C17 123.1(2)
C6 C5 C4 123.1(2)
C6 C5 H5 118.6(16)
C4 C5 H5 118.3(16)
C5 C6 C7 119.1(2)
C5 C6 C23 119.5(2)
C7 C6 C23 121.4(2)
C6 C7 C2 119.2(2)
C6 C7 C8 122.0(2)
C2 C7 C8 118.8(2)
C9 C8 C7 121.3(3)
C9 C8 H8 122.6(18)
C7 C8 H8 116.1(18)
C8 C9 C10 121.8(2)
C8 C9 H9 117.4(16)
C10 C9 H9 120.6(16)
C11 C10 C9 122.4(2)
C11 C10 C1 119.1(2)
C9 C10 C1 118.5(2)
C12 C11 C10 119.1(2)
C12 C11 C29 117.9(2)
C10 C11 C29 123.1(2)
C13 C12 C11 122.9(2)
C13 C12 H12 120.4(18)
C11 C12 H12 116.7(18)
C12 C13 C14 118.9(2)
C12 C13 C35 117.5(2)
C14 C13 C35 123.5(2)
C13 C14 C1 119.5(2)
C13 C14 C15 122.3(2)
C1 C14 C15 118.2(2)
C16 C15 C14 122.0(2)
C16 C15 H15 123.0(16)
C14 C15 H15 115.0(16)
C15 C16 C3 121.8(2)
C15 C16 H16 120.2(17)
C3 C16 H16 118.0(17)
C22 C17 C18 118.0(3)
C22 C17 C4 119.4(2)
C18 C17 C4 122.6(2)
C19 C18 C17 120.2(3)
C19 C18 H18 121.2(18)
C17 C18 H18 118.6(17)
C20 C19 C18 120.6(3)
C20 C19 H19 124(3)
C18 C19 H19 114(3)
C21 C20 C19 119.6(3)
C21 C20 H20 126(2)
C19 C20 H20 114(2)
C20 C21 C22 120.9(3)
C20 C21 H21 119.5(19)
C22 C21 H21 119.5(19)
C21 C22 C17 120.6(3)
C21 C22 H22 125(2)
C17 C22 H22 114(2)
C28 C23 C24 118.3(2)
C28 C23 C6 121.2(2)
C24 C23 C6 120.4(2)
C25 C24 C23 121.4(2)
C25 C24 H24 117(2)
C23 C24 H24 121(2)
C24 C25 C26 120.0(3)
C24 C25 H25 117.3(17)
C26 C25 H25 122.7(17)
C27 C26 C25 119.2(3)
C27 C26 H26 122.2(18)
C25 C26 H26 118.6(18)
C26 C27 C28 120.8(3)
C26 C27 H27 120(2)
C28 C27 H27 119(2)
C23 C28 C27 120.3(3)
C23 C28 H28 119.7(17)
C27 C28 H28 119.9(16)
C34 C29 C30 118.2(2)
C34 C29 C11 119.5(2)
C30 C29 C11 121.9(2)
C31 C30 C29 121.0(2)
C31 C30 H30 115.4(17)
C29 C30 H30 123.6(17)
C30 C31 C32 120.1(2)
C30 C31 H31 115.4(18)
C32 C31 H31 124.3(18)
C33 C32 C31 119.6(2)
C33 C32 H32 118.3(17)
C31 C32 H32 122.1(17)
C34 C33 C32 120.4(2)
C34 C33 H33 121.2(18)
C32 C33 H33 118.4(18)
C33 C34 C29 120.7(2)
C33 C34 H34 118.8(19)
C29 C34 H34 120.5(19)
C40 C35 C36 118.4(2)
C40 C35 C13 121.3(2)
C36 C35 C13 120.0(2)
C37 C36 C35 120.4(2)
C37 C36 H36 121.2(18)
C35 C36 H36 118.4(18)
C36 C37 C38 120.5(3)
C36 C37 H37 121(2)
C38 C37 H37 118(2)
C39 C38 C37 119.7(3)
C39 C38 H38 118(2)
C37 C38 H38 123(2)
C38 C39 C40 120.1(2)
C38 C39 H39 115(2)
C40 C39 H39 125(2)
C39 C40 C35 120.9(2)
C39 C40 H40 120.2(17)
C35 C40 H40 118.9(17)

loop_
_geom_bond_atom_site_label_1
_geom_bond_atom_site_label_2
_geom_bond_distance
C1 C14 1.421(3)
C1 C10 1.436(4)
C1 C2 1.445(3)
C2 C7 1.427(3)
C2 C3 1.439(3)
C3 C4 1.415(3)
C3 C16 1.443(4)
C4 C5 1.401(4)
C4 C17 1.497(4)
C5 C6 1.392(4)
C5 H5 1.00(3)
C6 C7 1.421(3)
C6 C23 1.502(3)
C7 C8 1.438(4)
C8 C9 1.362(4)
C8 H8 0.98(3)
C9 C10 1.433(4)
C9 H9 0.97(3)
C10 C11 1.419(3)
C11 C12 1.397(3)
C11 C29 1.496(4)
C12 C13 1.396(4)
C12 H12 0.98(3)
C13 C14 1.421(3)
C13 C35 1.490(3)
C14 C15 1.442(4)
C15 C16 1.355(4)
C15 H15 0.99(3)
C16 H16 1.02(3)
C17 C22 1.405(4)
C17 C18 1.407(4)
C18 C19 1.400(4)
C18 H18 1.03(3)
C19 C20 1.386(5)
C19 H19 0.97(4)
C20 C21 1.368(5)
C20 H20 1.01(4)
C21 C22 1.396(4)
C21 H21 1.04(3)
C22 H22 1.06(4)
C23 C28 1.391(4)
C23 C24 1.402(4)
C24 C25 1.384(4)
C24 H24 0.96(3)
C25 C26 1.391(4)
C25 H25 0.99(3)
C26 C27 1.389(4)
C26 H26 1.03(3)
C27 C28 1.398(4)
C27 H27 0.98(4)
C28 H28 1.00(3)
C29 C34 1.404(3)
C29 C30 1.407(3)
C30 C31 1.389(4)
C30 H30 0.96(3)
C31 C32 1.395(4)
C31 H31 1.01(3)
C32 C33 1.393(4)
C32 H32 0.99(3)
C33 C34 1.393(4)
C33 H33 1.02(3)
C34 H34 0.93(3)
C35 C40 1.401(4)
C35 C36 1.406(4)
C36 C37 1.384(4)
C36 H36 1.00(3)
C37 C38 1.398(4)
C37 H37 1.03(4)
C38 C39 1.383(4)
C38 H38 0.93(4)
C39 C40 1.393(4)
C39 H39 0.92(3)
C40 H40 1.00(3)

loop_
_geom_torsion_atom_site_label_1
_geom_torsion_atom_site_label_2
_geom_torsion_atom_site_label_3
_geom_torsion_atom_site_label_4
_geom_torsion
C14 C1 C2 C7 174.5(2)
C10 C1 C2 C7 -6.2(3)
C14 C1 C2 C3 -5.4(3)
C10 C1 C2 C3 173.9(2)
C7 C2 C3 C4 3.1(3)
C1 C2 C3 C4 -177.0(2)
C7 C2 C3 C16 -176.1(2)
C1 C2 C3 C16 3.8(3)
C2 C3 C4 C5 -4.0(3)
C16 C3 C4 C5 175.1(2)
C2 C3 C4 C17 178.1(2)
C16 C3 C4 C17 -2.7(4)
C3 C4 C5 C6 0.5(3)
C17 C4 C5 C6 178.4(2)
C4 C5 C6 C7 4.0(3)
C4 C5 C6 C23 -174.8(2)
C5 C6 C7 C2 -4.8(3)
C23 C6 C7 C2 173.9(2)
C5 C6 C7 C8 173.5(2)
C23 C6 C7 C8 -7.8(3)
C3 C2 C7 C6 1.3(3)
C1 C2 C7 C6 -178.5(2)
C3 C2 C7 C8 -177.0(2)
C1 C2 C7 C8 3.1(3)
C6 C7 C8 C9 -177.3(2)
C2 C7 C8 C9 1.0(4)
C7 C8 C9 C10 -2.0(4)
C8 C9 C10 C11 179.7(2)
C8 C9 C10 C1 -1.1(3)
C14 C1 C10 C11 3.6(3)
C2 C1 C10 C11 -175.7(2)
C14 C1 C10 C9 -175.5(2)
C2 C1 C10 C9 5.2(3)
C9 C10 C11 C12 173.9(2)
C1 C10 C11 C12 -5.2(3)
C9 C10 C11 C29 -5.9(3)
C1 C10 C11 C29 175.0(2)
C10 C11 C12 C13 1.8(3)
C29 C11 C12 C13 -178.5(2)
C11 C12 C13 C14 3.3(3)
C11 C12 C13 C35 -175.2(2)
C12 C13 C14 C1 -4.9(3)
C35 C13 C14 C1 173.6(2)
C12 C13 C14 C15 172.6(2)
C35 C13 C14 C15 -8.9(3)
C10 C1 C14 C13 1.5(3)
C2 C1 C14 C13 -179.2(2)
C10 C1 C14 C15 -176.1(2)
C2 C1 C14 C15 3.1(3)
C13 C14 C15 C16 -176.9(2)
C1 C14 C15 C16 0.6(3)
C14 C15 C16 C3 -2.2(4)
C4 C3 C16 C15 -179.2(2)
C2 C3 C16 C15 0.0(3)
C5 C4 C17 C22 -49.7(3)
C3 C4 C17 C22 128.1(3)
C5 C4 C17 C18 127.7(3)
C3 C4 C17 C18 -54.5(3)
C22 C17 C18 C19 0.7(4)
C4 C17 C18 C19 -176.7(3)
C17 C18 C19 C20 1.0(4)
C18 C19 C20 C21 -1.9(5)
C19 C20 C21 C22 1.0(4)
C20 C21 C22 C17 0.8(4)
C18 C17 C22 C21 -1.6(4)
C4 C17 C22 C21 175.9(2)
C5 C6 C23 C28 -56.9(3)
C7 C6 C23 C28 124.4(3)
C5 C6 C23 C24 121.4(3)
C7 C6 C23 C24 -57.3(3)
C28 C23 C24 C25 -1.1(4)
C6 C23 C24 C25 -179.5(2)
C23 C24 C25 C26 -0.5(4)
C24 C25 C26 C27 1.3(4)
C25 C26 C27 C28 -0.6(5)
C24 C23 C28 C27 1.9(4)
C6 C23 C28 C27 -179.8(3)
C26 C27 C28 C23 -1.0(5)
C12 C11 C29 C34 -44.6(3)
C10 C11 C29 C34 135.1(2)
C12 C11 C29 C30 129.0(3)
C10 C11 C29 C30 -51.3(3)
C34 C29 C30 C31 -0.7(4)
C11 C29 C30 C31 -174.3(2)
C29 C30 C31 C32 1.4(4)
C30 C31 C32 C33 -1.6(4)
C31 C32 C33 C34 1.1(4)
C32 C33 C34 C29 -0.4(4)
C30 C29 C34 C33 0.2(4)
C11 C29 C34 C33 173.9(2)
C12 C13 C35 C40 127.7(3)
C14 C13 C35 C40 -50.8(3)
C12 C13 C35 C36 -46.2(3)
C14 C13 C35 C36 135.3(3)
C40 C35 C36 C37 0.3(4)
C13 C35 C36 C37 174.4(2)
C35 C36 C37 C38 1.4(4)
C36 C37 C38 C39 -2.3(4)
C37 C38 C39 C40 1.3(4)
C38 C39 C40 C35 0.4(4)
C36 C35 C40 C39 -1.3(4)
C13 C35 C40 C39 -175.3(2)
